data_2019553
loop_
_publ_author_name
'Gajda, Katarzyna'
'Zarychta, Bartosz'
'Daszkiewicz, Zdzis\/law'
'Doma\'nski, Andrzej A.'
'Ejsmont, Krzysztof'

_publ_section_title
;
 Substituent effects in <i>trans</i>-<i>p</i>,<i>p</i>'-disubstituted
 azobenzenes: X-ray structures at 100K and DFT-calculated structures
;
_journal_coeditor_code SK3541
_journal_issue 6
_journal_name_full 'Acta Crystallographica Section C'
_journal_page_first 575
_journal_page_last 579
_journal_paper_doi 10.1107/S2053229614009942
_journal_volume 70
_journal_year 2014
_chemical_formula_iupac 'C18 H18 N2 O4'
_chemical_formula_moiety 'C18 H18 N2 O4'
_chemical_formula_sum 'C18 H18 N2 O4'
_chemical_formula_weight 326.34
_chemical_name_systematic
;
Diethyl 4,4'-(diazenediyl)dibenzoate
;
_space_group_IT_number 14
_symmetry_cell_setting monoclinic
_symmetry_space_group_name_Hall '-P 2ybc'
_symmetry_space_group_name_H-M 'P 1 21/c 1'
_atom_sites_solution_hydrogens geom
_atom_sites_solution_primary direct
_atom_sites_solution_secondary difmap
_audit_creation_method SHELXL97
_cell_angle_alpha 90.00
_cell_angle_beta 95.033(6)
_cell_angle_gamma 90.00
_cell_formula_units_Z 2
_cell_length_a 14.7061(11)
_cell_length_b 4.5005(4)
_cell_length_c 11.5889(8)
_cell_measurement_reflns_used 1345
_cell_measurement_temperature 100.00(10)
_cell_measurement_theta_max 25.00
_cell_measurement_theta_min 2.78
_cell_volume 764.05(10)
_computing_cell_refinement 'CrysAlis RED (Oxford Diffraction, 2008)'
_computing_data_collection 'CrysAlis CCD (Oxford Diffraction, 2008)'
_computing_data_reduction 'CrysAlis RED (Oxford Diffraction, 2008)'
_computing_molecular_graphics 'SHELXTL (Sheldrick, 2008)'
_computing_publication_material 'SHELXL97 (Sheldrick, 2008)'
_computing_structure_refinement 'SHELXL97 (Sheldrick, 2008)'
_computing_structure_solution 'SHELXS97 (Sheldrick, 2008)'
_diffrn_ambient_temperature 100.00(10)
_diffrn_detector_area_resol_mean '1024 x 1024 with blocks 2 x 2'
_diffrn_measured_fraction_theta_full 0.995
_diffrn_measured_fraction_theta_max 0.957
_diffrn_measurement_device_type 'Oxford Xcalibur'
_diffrn_measurement_method \w
_diffrn_radiation_monochromator graphite
_diffrn_radiation_source 'fine-focus sealed tube'
_diffrn_radiation_type MoK\a
_diffrn_radiation_wavelength 0.71073
_diffrn_reflns_av_R_equivalents 0.0312
_diffrn_reflns_av_sigmaI/netI 0.0441
_diffrn_reflns_limit_h_max 19
_diffrn_reflns_limit_h_min -20
_diffrn_reflns_limit_k_max 6
_diffrn_reflns_limit_k_min -4
_diffrn_reflns_limit_l_max 15
_diffrn_reflns_limit_l_min -15
_diffrn_reflns_number 5744
_diffrn_reflns_theta_full 25.00
_diffrn_reflns_theta_max 28.98
_diffrn_reflns_theta_min 2.78
_diffrn_standards_decay_% 0
_diffrn_standards_interval_count 0
_diffrn_standards_interval_time 0
_diffrn_standards_number 0
_exptl_absorpt_coefficient_mu 0.101
_exptl_absorpt_correction_type none
_exptl_crystal_colour red
_exptl_crystal_density_diffrn 1.419
_exptl_crystal_density_method 'not measured'
_exptl_crystal_description plate
_exptl_crystal_F_000 344
_exptl_crystal_size_max 0.35
_exptl_crystal_size_mid 0.25
_exptl_crystal_size_min 0.10
_refine_diff_density_max 0.387
_refine_diff_density_min -0.222
_refine_ls_extinction_method none
_refine_ls_goodness_of_fit_ref 0.945
_refine_ls_hydrogen_treatment noref
_refine_ls_matrix_type full
_refine_ls_number_parameters 109
_refine_ls_number_reflns 1938
_refine_ls_number_restraints 0
_refine_ls_restrained_S_all 0.945
_refine_ls_R_factor_all 0.0710
_refine_ls_R_factor_gt 0.0415
_refine_ls_shift/su_max 0.000
_refine_ls_shift/su_mean 0.000
_refine_ls_structure_factor_coef Fsqd
_refine_ls_weighting_details 'calc w = 1/[\s^2^(Fo^2^)+(0.0710P)^2^+0.0000P] where P=(Fo^2^+2Fc^2^)/3'
_refine_ls_weighting_scheme calc
_refine_ls_wR_factor_gt 0.1025
_refine_ls_wR_factor_ref 0.1166
_reflns_number_gt 1282
_reflns_number_total 1938
_reflns_threshold_expression I>2\s(I)
_cod_data_source_file sk3541sup1.cif
_cod_data_source_block II
_cod_depositor_comments 'Adding full bibliography for 2019552--2019553.cif.'
_cod_original_sg_symbol_H-M 'P 21/c'
_cod_database_code 2019553
_cod_database_fobs_code 2019553

loop_
_symmetry_equiv_pos_as_xyz
'x, y, z'
'-x, y+1/2, -z+1/2'
'-x, -y, -z'
'x, -y-1/2, z-1/2'

loop_
_atom_site_type_symbol
_atom_site_label
_atom_site_fract_x
_atom_site_fract_y
_atom_site_fract_z
_atom_site_U_iso_or_equiv
_atom_site_adp_type
_atom_site_calc_flag
_atom_site_refinement_flags
_atom_site_occupancy
_atom_site_symmetry_multiplicity
O O1 0.28116(7) 2.0280(2) 0.76163(8) 0.0165(3) Uani d . 1 1
O O2 0.34556(7) 1.9518(3) 0.59436(9) 0.0212(3) Uani d . 1 1
N N1 0.00148(8) 1.0611(3) 0.54895(10) 0.0137(3) Uani d . 1 1
C C1 0.07332(10) 1.2740(3) 0.56888(12) 0.0130(3) Uani d . 1 1
C C2 0.07752(10) 1.4146(3) 0.67623(12) 0.0140(3) Uani d . 1 1
H H2 0.0347 1.3696 0.7280 0.017 Uiso calc R 1 1
C C3 0.14540(9) 1.6214(3) 0.70618(12) 0.0143(3) Uani d . 1 1
H H3 0.1479 1.7152 0.7779 0.017 Uiso calc R 1 1
C C4 0.20979(9) 1.6885(3) 0.62903(12) 0.0133(3) Uani d . 1 1
C C5 0.20441(10) 1.5497(3) 0.52072(12) 0.0152(3) Uani d . 1 1
H H5 0.2468 1.5964 0.4686 0.018 Uiso calc R 1 1
C C6 0.13674(10) 1.3437(3) 0.49025(12) 0.0153(3) Uani d . 1 1
H H6 0.1335 1.2525 0.4180 0.018 Uiso calc R 1 1
C C7 0.28612(9) 1.9012(3) 0.65726(12) 0.0143(3) Uani d . 1 1
C C8 0.35446(10) 2.2329(4) 0.80038(13) 0.0190(4) Uani d . 1 1
H H8A 0.3317 2.3792 0.8521 0.023 Uiso calc R 1 1
H H8B 0.3750 2.3369 0.7341 0.023 Uiso calc R 1 1
C C9 0.43345(11) 2.0682(4) 0.86218(14) 0.0268(4) Uani d . 1 1
H H9A 0.4809 2.2065 0.8869 0.040 Uiso calc R 1 1
H H9B 0.4565 1.9252 0.8106 0.040 Uiso calc R 1 1
H H9C 0.4133 1.9679 0.9285 0.040 Uiso calc R 1 1

loop_
_atom_site_aniso_label
_atom_site_aniso_U_11
_atom_site_aniso_U_22
_atom_site_aniso_U_33
_atom_site_aniso_U_12
_atom_site_aniso_U_13
_atom_site_aniso_U_23
O1 0.0153(5) 0.0223(6) 0.0118(5) -0.0038(4) 0.0007(4) -0.0032(4)
O2 0.0181(5) 0.0314(7) 0.0149(5) -0.0043(5) 0.0049(4) -0.0010(5)
N1 0.0158(6) 0.0156(6) 0.0095(6) 0.0007(5) -0.0003(5) 0.0002(5)
C1 0.0132(7) 0.0144(8) 0.0111(7) 0.0017(6) -0.0003(5) 0.0014(6)
C2 0.0151(7) 0.0186(8) 0.0086(6) 0.0013(6) 0.0032(5) 0.0025(6)
C3 0.0174(7) 0.0173(8) 0.0079(7) 0.0018(6) 0.0008(5) -0.0003(6)
C4 0.0138(7) 0.0154(8) 0.0107(7) 0.0016(6) 0.0004(5) 0.0019(6)
C5 0.0150(7) 0.0204(8) 0.0104(7) 0.0009(6) 0.0032(5) 0.0019(6)
C6 0.0188(7) 0.0195(8) 0.0076(6) 0.0011(6) 0.0011(5) -0.0007(6)
C7 0.0149(7) 0.0179(8) 0.0097(7) 0.0021(6) -0.0003(5) 0.0008(6)
C8 0.0181(8) 0.0229(9) 0.0157(7) -0.0058(6) -0.0001(6) -0.0019(6)
C9 0.0199(8) 0.0387(11) 0.0208(8) -0.0052(8) -0.0033(6) 0.0048(8)

loop_
_atom_type_symbol
_atom_type_description
_atom_type_scat_dispersion_real
_atom_type_scat_dispersion_imag
_atom_type_scat_source
C C 0.0033 0.0016 'International Tables Vol C Tables 4.2.6.8 and 6.1.1.4'
H H 0.0000 0.0000 'International Tables Vol C Tables 4.2.6.8 and 6.1.1.4'
N N 0.0061 0.0033 'International Tables Vol C Tables 4.2.6.8 and 6.1.1.4'
O O 0.0106 0.0060 'International Tables Vol C Tables 4.2.6.8 and 6.1.1.4'

loop_
_geom_angle_atom_site_label_1
_geom_angle_atom_site_label_2
_geom_angle_atom_site_label_3
_geom_angle_site_symmetry_1
_geom_angle
C7 O1 C8 . 116.61(11)
N1 N1 C1 3_576 113.89(15)
C2 C1 C6 . 120.10(14)
C2 C1 N1 . 115.03(12)
C6 C1 N1 . 124.87(13)
C3 C2 C1 . 120.21(13)
C3 C2 H2 . 119.9
C1 C2 H2 . 119.9
C2 C3 C4 . 120.04(13)
C2 C3 H3 . 120.0
C4 C3 H3 . 120.0
C3 C4 C5 . 119.46(13)
C3 C4 C7 . 122.73(13)
C5 C4 C7 . 117.81(13)
C6 C5 C4 . 120.76(13)
C6 C5 H5 . 119.6
C4 C5 H5 . 119.6
C5 C6 C1 . 119.42(13)
C5 C6 H6 . 120.3
C1 C6 H6 . 120.3
O2 C7 O1 . 124.18(14)
O2 C7 C4 . 124.05(13)
O1 C7 C4 . 111.77(12)
O1 C8 C9 . 110.72(13)
O1 C8 H8A . 109.5
C9 C8 H8A . 109.5
O1 C8 H8B . 109.5
C9 C8 H8B . 109.5
H8A C8 H8B . 108.1
C8 C9 H9A . 109.5
C8 C9 H9B . 109.5
H9A C9 H9B . 109.5
C8 C9 H9C . 109.5
H9A C9 H9C . 109.5
H9B C9 H9C . 109.5

loop_
_geom_bond_atom_site_label_1
_geom_bond_atom_site_label_2
_geom_bond_site_symmetry_2
_geom_bond_distance
O1 C7 . 1.3451(17)
O1 C8 . 1.4591(17)
O2 C7 . 1.2080(17)
N1 N1 3_576 1.258(2)
N1 C1 . 1.4301(19)
C1 C2 . 1.3922(19)
C1 C6 . 1.396(2)
C2 C3 . 1.386(2)
C2 H2 . 0.9300
C3 C4 . 1.3913(19)
C3 H3 . 0.9300
C4 C5 . 1.398(2)
C4 C7 . 1.490(2)
C5 C6 . 1.383(2)
C5 H5 . 0.9300
C6 H6 . 0.9300
C8 C9 . 1.505(2)
C8 H8A . 0.9700
C8 H8B . 0.9700
C9 H9A . 0.9600
C9 H9B . 0.9600
C9 H9C . 0.9600

loop_
_geom_hbond_atom_site_label_D
_geom_hbond_atom_site_label_H
_geom_hbond_atom_site_label_A
_geom_hbond_site_symmetry_A
_geom_hbond_distance_DH
_geom_hbond_distance_HA
_geom_hbond_distance_DA
_geom_hbond_angle_DHA
C5 H5 O1 4_595 0.93 2.56 3.3175(17) 140

loop_
_geom_torsion_atom_site_label_1
_geom_torsion_atom_site_label_2
_geom_torsion_atom_site_label_3
_geom_torsion_atom_site_label_4
_geom_torsion_site_symmetry_1
_geom_torsion
N1 N1 C1 C2 3_576 179.40(15)
N1 N1 C1 C6 3_576 -1.0(2)
C6 C1 C2 C3 . -0.9(2)
N1 C1 C2 C3 . 178.79(13)
C1 C2 C3 C4 . -0.2(2)
C2 C3 C4 C5 . 1.1(2)
C2 C3 C4 C7 . -178.02(13)
C3 C4 C5 C6 . -0.9(2)
C7 C4 C5 C6 . 178.21(13)
C4 C5 C6 C1 . -0.1(2)
C2 C1 C6 C5 . 1.0(2)
N1 C1 C6 C5 . -178.62(13)
C8 O1 C7 O2 . -1.6(2)
C8 O1 C7 C4 . 177.84(11)
C3 C4 C7 O2 . 176.01(14)
C5 C4 C7 O2 . -3.1(2)
C3 C4 C7 O1 . -3.48(19)
C5 C4 C7 O1 . 177.39(12)
C7 O1 C8 C9 . -87.27(15)
